data_7154080
loop_
_publ_author_name
'Ariyarathna, Yamuna'
'Tunge, Jon A.'

_publ_section_title
;
 Decarboxylative allylations of ester enolate equivalents.
;
_journal_issue 42
_journal_name_full 'Organic &amp; biomolecular chemistry'
_journal_page_first 8386
_journal_page_last 8389
_journal_paper_doi 10.1039/c4ob01752h
_journal_volume 12
_journal_year 2014
_chemical_absolute_configuration unk
_chemical_formula_sum 'C28 H27 N O3'
_chemical_formula_weight 425.51
_chemical_name_systematic
; 
 ? 
;
_space_group_IT_number 19
_symmetry_cell_setting orthorhombic
_symmetry_space_group_name_Hall 'P 2ac 2ab'
_symmetry_space_group_name_H-M 'P 21 21 21'
_atom_sites_solution_hydrogens difmap
_atom_sites_solution_primary direct
_atom_sites_solution_secondary difmap
_audit_creation_method SHELXTL
_cell_angle_alpha 90.00
_cell_angle_beta 90.00
_cell_angle_gamma 90.00
_cell_formula_units_Z 4
_cell_length_a 8.9295(7)
_cell_length_b 13.0992(13)
_cell_length_c 19.384(2)
_cell_measurement_reflns_used 1797
_cell_measurement_temperature 100(2)
_cell_measurement_theta_max 68.53
_cell_measurement_theta_min 4.07
_cell_volume 2267.3(4)
_computing_cell_refinement 'Bruker SAINT'
_computing_data_collection 'Bruker APEX2'
_computing_data_reduction 'Bruker SAINT'
_computing_molecular_graphics 'Bruker SHELXTL'
_computing_publication_material 'Bruker SHELXTL'
_computing_structure_refinement 'Bruker SHELXTL'
_computing_structure_solution 'Bruker SHELXTL'
_diffrn_ambient_temperature 100(2)
_diffrn_measured_fraction_theta_full 0.971
_diffrn_measured_fraction_theta_max 0.953
_diffrn_measurement_device_type 'Bruker APEX-II CCD'
_diffrn_measurement_method '\f and \w scans'
_diffrn_radiation_monochromator 'Helios multilayer optics'
_diffrn_radiation_source 'Bruker MicroStar microfocus rotating anode'
_diffrn_radiation_type CuK\a
_diffrn_radiation_wavelength 1.54178
_diffrn_reflns_av_R_equivalents 0.0681
_diffrn_reflns_av_sigmaI/netI 0.0683
_diffrn_reflns_limit_h_max 10
_diffrn_reflns_limit_h_min -10
_diffrn_reflns_limit_k_max 12
_diffrn_reflns_limit_k_min -15
_diffrn_reflns_limit_l_max 20
_diffrn_reflns_limit_l_min -21
_diffrn_reflns_number 14011
_diffrn_reflns_theta_full 66.00
_diffrn_reflns_theta_max 70.12
_diffrn_reflns_theta_min 4.07
_diffrn_standards_decay_% 0.00
_diffrn_standards_number 0
_exptl_absorpt_coefficient_mu 0.639
_exptl_absorpt_correction_T_max 1.000
_exptl_absorpt_correction_T_min 0.661
_exptl_absorpt_correction_type multi-scan
_exptl_crystal_colour colourless
_exptl_crystal_density_diffrn 1.247
_exptl_crystal_density_method 'not measured'
_exptl_crystal_description 'Irregular plate'
_exptl_crystal_F_000 904
_exptl_crystal_size_max 0.08
_exptl_crystal_size_mid 0.03
_exptl_crystal_size_min 0.01
_refine_diff_density_max 0.230
_refine_diff_density_min -0.202
_refine_diff_density_rms 0.046
_refine_ls_abs_structure_details 'Flack H D (1983), Acta Cryst. A39, 876-881'
_refine_ls_abs_structure_Flack -0.3(4)
_refine_ls_extinction_method none
_refine_ls_goodness_of_fit_ref 1.057
_refine_ls_hydrogen_treatment mixed
_refine_ls_matrix_type full
_refine_ls_number_parameters 302
_refine_ls_number_reflns 3976
_refine_ls_number_restraints 0
_refine_ls_restrained_S_all 1.057
_refine_ls_R_factor_all 0.0765
_refine_ls_R_factor_gt 0.0579
_refine_ls_shift/su_max 0.000
_refine_ls_shift/su_mean 0.000
_refine_ls_structure_factor_coef Fsqd
_refine_ls_weighting_details 'calc w=1/[\s^2^(Fo^2^)+(0.0824P)^2^+0.0946P] where P=(Fo^2^+2Fc^2^)/3'
_refine_ls_weighting_scheme calc
_refine_ls_wR_factor_gt 0.1421
_refine_ls_wR_factor_ref 0.1542
_reflns_number_gt 3137
_reflns_number_total 3976
_reflns_threshold_expression >2sigma(I)
_cod_data_source_file c4ob01752h2.cif
_cod_data_source_block q20d
_cod_depositor_comments
;
The following automatic conversions were performed:

'_symmetry_cell_setting' value 'Orthorhombic' changed to
'orthorhombic' according to
/usr/data/users/saulius/crontab/automatic-downloads/rss-feeds/RSC/lib/dictionaries/cif_core.dic
dictionary named 'cif_core.dic' version 2.4.2 from 2011-04-26.

Automatic conversion script
Id: cif_fix_values 2281 2013-09-26 08:29:07Z andrius 

 Adding full bibliography for 7154080.cif.
;
_cod_original_cell_volume 2267.4(4)
_cod_original_sg_symbol_H-M P2(1)2(1)2(1)
_cod_database_code 7154080

loop_
_symmetry_equiv_pos_as_xyz
'x, y, z'
'-x+1/2, -y, z+1/2'
'-x, y+1/2, -z+1/2'
'x+1/2, -y+1/2, -z'

loop_
_atom_site_label
_atom_site_type_symbol
_atom_site_fract_x
_atom_site_fract_y
_atom_site_fract_z
_atom_site_U_iso_or_equiv
_atom_site_adp_type
_atom_site_occupancy
_atom_site_symmetry_multiplicity
_atom_site_calc_flag
_atom_site_refinement_flags
O1 O 0.1344(2) 0.75118(17) 0.00875(13) 0.0527(5) Uani 1 1 d .
O2 O 0.1759(2) 0.83039(19) 0.10923(14) 0.0607(6) Uani 1 1 d .
O3 O -0.1913(3) 0.64695(18) 0.16567(14) 0.0610(6) Uani 1 1 d .
N N -0.0217(3) 0.7151(2) 0.09509(15) 0.0507(6) Uani 1 1 d .
C1 C -0.4864(5) 0.8924(5) 0.2101(3) 0.0867(14) Uani 1 1 d .
H1A H -0.465(6) 0.963(4) 0.230(3) 0.081(14) Uiso 1 1 d .
H1B H -0.581(6) 0.902(4) 0.176(3) 0.083(14) Uiso 1 1 d .
C2 C -0.3951(4) 0.8152(3) 0.2075(2) 0.0679(9) Uani 1 1 d .
H2 H -0.420(4) 0.758(3) 0.176(2) 0.057(10) Uiso 1 1 d .
C3 C -0.2520(4) 0.8058(3) 0.2483(2) 0.0653(9) Uani 1 1 d .
H3A H -0.2527 0.7398 0.2732 0.078 Uiso 1 1 calc R
H3B H -0.2491 0.8609 0.2833 0.078 Uiso 1 1 calc R
C4 C -0.1069(4) 0.8120(3) 0.2035(2) 0.0571(8) Uani 1 1 d .
C5 C -0.1095(3) 0.7181(2) 0.15513(19) 0.0523(7) Uani 1 1 d .
C6 C 0.1026(3) 0.7723(2) 0.0755(2) 0.0532(8) Uani 1 1 d .
C7 C 0.0206(3) 0.6850(2) -0.01960(18) 0.0512(7) Uani 1 1 d .
H7A H 0.0658 0.6325 -0.0498 0.061 Uiso 1 1 calc R
H7B H -0.0533 0.7247 -0.0466 0.061 Uiso 1 1 calc R
C8 C -0.0531(3) 0.6360(2) 0.04333(18) 0.0489(7) Uani 1 1 d .
H8 H -0.1636 0.6308 0.0358 0.059 Uiso 1 1 calc R
C9 C -0.1127(4) 0.9125(3) 0.1628(2) 0.0637(9) Uani 1 1 d .
H9A H -0.1896 0.9077 0.1269 0.095 Uiso 1 1 calc R
H9B H -0.0151 0.9253 0.1414 0.095 Uiso 1 1 calc R
H9C H -0.1373 0.9687 0.1942 0.095 Uiso 1 1 calc R
C10 C 0.0264(4) 0.8030(3) 0.2528(2) 0.0583(8) Uani 1 1 d .
C11 C 0.0614(5) 0.7109(3) 0.2830(2) 0.0726(10) Uani 1 1 d .
H11 H 0.0039 0.6522 0.2717 0.087 Uiso 1 1 calc R
C12 C 0.1796(6) 0.7017(4) 0.3299(3) 0.0877(14) Uani 1 1 d .
H12 H 0.2022 0.6377 0.3504 0.105 Uiso 1 1 calc R
C13 C 0.2627(5) 0.7870(4) 0.3457(3) 0.0858(14) Uani 1 1 d .
H13 H 0.3451 0.7813 0.3765 0.103 Uiso 1 1 calc R
C14 C 0.2283(4) 0.8792(4) 0.3178(3) 0.0736(11) Uani 1 1 d .
H14 H 0.2834 0.9382 0.3307 0.088 Uiso 1 1 calc R
C15 C 0.1126(4) 0.8871(3) 0.2704(2) 0.0618(9) Uani 1 1 d .
H15 H 0.0921 0.9513 0.2496 0.074 Uiso 1 1 calc R
C16 C 0.0102(3) 0.5305(2) 0.06392(19) 0.0506(7) Uani 1 1 d .
H16 H -0.0306 0.5145 0.1107 0.061 Uiso 1 1 calc R
C17 C 0.1803(3) 0.5332(2) 0.0708(2) 0.0524(7) Uani 1 1 d .
C18 C 0.2758(3) 0.5080(2) 0.0167(2) 0.0550(8) Uani 1 1 d .
H18 H 0.2356 0.4836 -0.0256 0.066 Uiso 1 1 calc R
C19 C 0.4299(4) 0.5184(3) 0.0243(3) 0.0661(10) Uani 1 1 d .
H19 H 0.4942 0.5018 -0.0132 0.079 Uiso 1 1 calc R
C20 C 0.4903(4) 0.5524(3) 0.0852(3) 0.0769(13) Uani 1 1 d .
H20 H 0.5957 0.5592 0.0899 0.092 Uiso 1 1 calc R
C21 C 0.3973(5) 0.5767(3) 0.1397(3) 0.0732(12) Uani 1 1 d .
H21 H 0.4388 0.6004 0.1819 0.088 Uiso 1 1 calc R
C22 C 0.2432(4) 0.5665(3) 0.1329(2) 0.0623(9) Uani 1 1 d .
H22 H 0.1799 0.5823 0.1708 0.075 Uiso 1 1 calc R
C23 C -0.0438(3) 0.4455(2) 0.01555(19) 0.0503(7) Uani 1 1 d .
C24 C -0.1333(3) 0.4613(3) -0.0424(2) 0.0623(9) Uani 1 1 d .
H24 H -0.1624 0.5286 -0.0547 0.075 Uiso 1 1 calc R
C25 C -0.1802(4) 0.3791(3) -0.0824(3) 0.0725(10) Uani 1 1 d .
H25 H -0.2430 0.3906 -0.1212 0.087 Uiso 1 1 calc R
C26 C -0.1362(4) 0.2813(3) -0.0661(2) 0.0687(10) Uani 1 1 d .
H26 H -0.1660 0.2255 -0.0942 0.082 Uiso 1 1 calc R
C27 C -0.0478(4) 0.2651(3) -0.0082(2) 0.0661(9) Uani 1 1 d .
H27 H -0.0191 0.1977 0.0042 0.079 Uiso 1 1 calc R
C28 C -0.0018(3) 0.3462(3) 0.0312(2) 0.0593(8) Uani 1 1 d .
H28 H 0.0603 0.3341 0.0702 0.071 Uiso 1 1 calc R

loop_
_atom_site_aniso_label
_atom_site_aniso_U_11
_atom_site_aniso_U_22
_atom_site_aniso_U_33
_atom_site_aniso_U_23
_atom_site_aniso_U_13
_atom_site_aniso_U_12
O1 0.0350(9) 0.0536(11) 0.0694(16) 0.0029(10) 0.0008(9) -0.0048(8)
O2 0.0419(10) 0.0610(13) 0.0794(18) -0.0012(11) -0.0051(10) -0.0105(10)
O3 0.0501(11) 0.0605(13) 0.0723(17) -0.0061(11) 0.0076(10) -0.0127(10)
N 0.0355(11) 0.0498(13) 0.0667(17) 0.0013(11) -0.0002(10) -0.0020(9)
C1 0.053(2) 0.113(4) 0.094(3) -0.026(3) -0.004(2) 0.009(2)
C2 0.0481(17) 0.079(2) 0.076(3) -0.0151(19) 0.0067(16) -0.0087(17)
C3 0.0540(18) 0.069(2) 0.072(2) -0.0086(17) 0.0059(16) -0.0044(16)
C4 0.0427(15) 0.0545(16) 0.074(2) -0.0060(14) 0.0017(14) -0.0030(13)
C5 0.0375(13) 0.0496(15) 0.070(2) -0.0003(13) -0.0020(13) -0.0055(12)
C6 0.0341(13) 0.0479(14) 0.078(2) 0.0041(14) -0.0061(13) -0.0033(12)
C7 0.0371(13) 0.0511(15) 0.065(2) 0.0035(13) -0.0035(12) 0.0022(11)
C8 0.0307(12) 0.0511(15) 0.065(2) -0.0013(13) -0.0018(11) -0.0027(11)
C9 0.0523(18) 0.0569(17) 0.082(3) -0.0064(16) -0.0047(17) 0.0013(14)
C10 0.0515(17) 0.0611(18) 0.062(2) -0.0118(15) 0.0009(14) 0.0023(14)
C11 0.085(3) 0.061(2) 0.072(3) -0.0111(17) -0.0122(19) 0.0032(18)
C12 0.106(3) 0.081(3) 0.076(3) -0.009(2) -0.017(2) 0.030(3)
C13 0.072(2) 0.106(3) 0.080(3) -0.028(2) -0.025(2) 0.023(2)
C14 0.0499(18) 0.087(3) 0.084(3) -0.026(2) -0.0042(17) 0.0001(18)
C15 0.0449(15) 0.0643(19) 0.076(3) -0.0142(16) 0.0005(15) -0.0013(14)
C16 0.0357(13) 0.0517(15) 0.064(2) 0.0048(13) -0.0026(12) -0.0046(11)
C17 0.0405(14) 0.0451(14) 0.072(2) 0.0083(13) -0.0091(13) -0.0012(11)
C18 0.0374(14) 0.0461(15) 0.081(2) 0.0037(14) -0.0026(14) 0.0015(11)
C19 0.0391(15) 0.0528(17) 0.107(3) 0.0181(18) 0.0003(17) 0.0040(12)
C20 0.0360(16) 0.064(2) 0.130(4) 0.030(2) -0.021(2) -0.0077(15)
C21 0.061(2) 0.0594(19) 0.099(3) 0.0207(19) -0.034(2) -0.0140(16)
C22 0.0564(18) 0.0522(18) 0.078(3) 0.0097(15) -0.0115(17) -0.0002(14)
C23 0.0281(11) 0.0545(16) 0.068(2) -0.0016(13) 0.0042(12) -0.0046(11)
C24 0.0398(15) 0.0589(18) 0.088(3) -0.0065(16) -0.0069(15) 0.0034(13)
C25 0.0479(16) 0.076(2) 0.094(3) -0.014(2) -0.0130(17) -0.0002(17)
C26 0.0438(16) 0.069(2) 0.094(3) -0.0204(19) -0.0002(17) -0.0098(15)
C27 0.0544(17) 0.0495(16) 0.094(3) -0.0022(16) 0.0055(18) -0.0075(14)
C28 0.0438(14) 0.0527(16) 0.081(3) 0.0020(15) 0.0020(15) -0.0026(12)

loop_
_atom_type_symbol
_atom_type_description
_atom_type_scat_dispersion_real
_atom_type_scat_dispersion_imag
_atom_type_scat_source
C C 0.0181 0.0091 'International Tables Vol C Tables 4.2.6.8 and 6.1.1.4'
H H 0.0000 0.0000 'International Tables Vol C Tables 4.2.6.8 and 6.1.1.4'
N N 0.0311 0.0180 'International Tables Vol C Tables 4.2.6.8 and 6.1.1.4'
O O 0.0492 0.0322 'International Tables Vol C Tables 4.2.6.8 and 6.1.1.4'

loop_
_geom_angle_atom_site_label_1
_geom_angle_atom_site_label_2
_geom_angle_atom_site_label_3
_geom_angle
C6 O1 C7 109.8(2)
C6 N C5 131.0(3)
C6 N C8 110.2(3)
C5 N C8 118.6(2)
C2 C1 H1A 127(3)
C2 C1 H1B 124(3)
H1A C1 H1B 106(4)
C1 C2 C3 125.1(4)
C1 C2 H2 118(2)
C3 C2 H2 117(2)
C2 C3 C4 114.0(3)
C2 C3 H3A 108.8
C4 C3 H3A 108.8
C2 C3 H3B 108.8
C4 C3 H3B 108.8
H3A C3 H3B 107.7
C10 C4 C9 114.4(3)
C10 C4 C5 109.2(3)
C9 C4 C5 111.8(3)
C10 C4 C3 107.0(3)
C9 C4 C3 107.6(3)
C5 C4 C3 106.5(3)
O3 C5 N 117.3(3)
O3 C5 C4 121.5(3)
N C5 C4 121.1(3)
O2 C6 O1 122.5(3)
O2 C6 N 128.9(4)
O1 C6 N 108.6(3)
O1 C7 C8 104.6(3)
O1 C7 H7A 110.8
C8 C7 H7A 110.8
O1 C7 H7B 110.8
C8 C7 H7B 110.8
H7A C7 H7B 108.9
N C8 C7 99.6(2)
N C8 C16 112.6(3)
C7 C8 C16 115.1(3)
N C8 H8 109.7
C7 C8 H8 109.7
C16 C8 H8 109.7
C4 C9 H9A 109.5
C4 C9 H9B 109.5
H9A C9 H9B 109.5
C4 C9 H9C 109.5
H9A C9 H9C 109.5
H9B C9 H9C 109.5
C11 C10 C15 117.8(4)
C11 C10 C4 120.6(3)
C15 C10 C4 121.6(3)
C10 C11 C12 121.5(4)
C10 C11 H11 119.2
C12 C11 H11 119.2
C13 C12 C11 118.9(4)
C13 C12 H12 120.6
C11 C12 H12 120.6
C14 C13 C12 120.7(4)
C14 C13 H13 119.6
C12 C13 H13 119.6
C13 C14 C15 119.9(4)
C13 C14 H14 120.0
C15 C14 H14 120.0
C14 C15 C10 121.1(4)
C14 C15 H15 119.4
C10 C15 H15 119.4
C17 C16 C23 112.6(3)
C17 C16 C8 111.4(2)
C23 C16 C8 112.1(3)
C17 C16 H16 106.8
C23 C16 H16 106.8
C8 C16 H16 106.8
C18 C17 C22 118.5(3)
C18 C17 C16 122.6(3)
C22 C17 C16 118.9(3)
C19 C18 C17 120.2(4)
C19 C18 H18 119.9
C17 C18 H18 119.9
C20 C19 C18 120.8(4)
C20 C19 H19 119.6
C18 C19 H19 119.6
C19 C20 C21 119.8(3)
C19 C20 H20 120.1
C21 C20 H20 120.1
C20 C21 C22 120.0(4)
C20 C21 H21 120.0
C22 C21 H21 120.0
C21 C22 C17 120.7(4)
C21 C22 H22 119.7
C17 C22 H22 119.7
C28 C23 C24 118.0(3)
C28 C23 C16 117.5(3)
C24 C23 C16 124.5(3)
C25 C24 C23 120.5(4)
C25 C24 H24 119.8
C23 C24 H24 119.8
C26 C25 C24 120.5(4)
C26 C25 H25 119.8
C24 C25 H25 119.8
C25 C26 C27 119.3(4)
C25 C26 H26 120.4
C27 C26 H26 120.4
C28 C27 C26 120.2(4)
C28 C27 H27 119.9
C26 C27 H27 119.9
C27 C28 C23 121.5(4)
C27 C28 H28 119.2
C23 C28 H28 119.2

loop_
_geom_bond_atom_site_label_1
_geom_bond_atom_site_label_2
_geom_bond_distance
O1 C6 1.352(5)
O1 C7 1.444(4)
O2 C6 1.198(4)
O3 C5 1.202(4)
N C6 1.392(4)
N C5 1.404(5)
N C8 1.469(4)
C1 C2 1.299(7)
C1 H1A 1.02(6)
C1 H1B 1.08(5)
C2 C3 1.508(6)
C2 H2 1.00(4)
C3 C4 1.563(5)
C3 H3A 0.9900
C3 H3B 0.9900
C4 C10 1.532(5)
C4 C9 1.535(5)
C4 C5 1.546(5)
C7 C8 1.528(5)
C7 H7A 0.9900
C7 H7B 0.9900
C8 C16 1.546(4)
C8 H8 1.0000
C9 H9A 0.9800
C9 H9B 0.9800
C9 H9C 0.9800
C10 C11 1.377(6)
C10 C15 1.387(5)
C11 C12 1.398(6)
C11 H11 0.9500
C12 C13 1.375(8)
C12 H12 0.9500
C13 C14 1.359(7)
C13 H13 0.9500
C14 C15 1.386(6)
C14 H14 0.9500
C15 H15 0.9500
C16 C17 1.525(4)
C16 C23 1.533(5)
C16 H16 1.0000
C17 C18 1.392(5)
C17 C22 1.398(6)
C18 C19 1.391(5)
C18 H18 0.9500
C19 C20 1.373(7)
C19 H19 0.9500
C20 C21 1.381(7)
C20 H20 0.9500
C21 C22 1.389(6)
C21 H21 0.9500
C22 H22 0.9500
C23 C28 1.388(5)
C23 C24 1.394(5)
C24 C25 1.390(6)
C24 H24 0.9500
C25 C26 1.376(6)
C25 H25 0.9500
C26 C27 1.390(6)
C26 H26 0.9500
C27 C28 1.371(5)
C27 H27 0.9500
C28 H28 0.9500

loop_
_geom_hbond_atom_site_label_D
_geom_hbond_atom_site_label_H
_geom_hbond_atom_site_label_A
_geom_hbond_distance_DH
_geom_hbond_distance_HA
_geom_hbond_distance_DA
_geom_hbond_angle_DHA
_geom_hbond_site_symmetry_A
C8 H8 O1 1.00 2.53 3.315(3) 135.4 4_465
C16 H16 O3 1.00 2.49 3.075(4) 116.9 .

loop_
_geom_torsion_atom_site_label_1
_geom_torsion_atom_site_label_2
_geom_torsion_atom_site_label_3
_geom_torsion_atom_site_label_4
_geom_torsion
C1 C2 C3 C4 -111.0(5)
C2 C3 C4 C10 179.1(3)
C2 C3 C4 C9 55.7(4)
C2 C3 C4 C5 -64.2(4)
C6 N C5 O3 -165.0(3)
C8 N C5 O3 10.6(4)
C6 N C5 C4 18.2(5)
C8 N C5 C4 -166.2(3)
C10 C4 C5 O3 99.6(4)
C9 C4 C5 O3 -132.8(4)
C3 C4 C5 O3 -15.6(5)
C10 C4 C5 N -83.8(4)
C9 C4 C5 N 43.8(4)
C3 C4 C5 N 161.0(3)
C7 O1 C6 O2 -175.7(3)
C7 O1 C6 N 5.4(3)
C5 N C6 O2 9.9(6)
C8 N C6 O2 -165.9(3)
C5 N C6 O1 -171.2(3)
C8 N C6 O1 13.0(3)
C6 O1 C7 C8 -20.4(3)
C6 N C8 C7 -24.0(3)
C5 N C8 C7 159.6(2)
C6 N C8 C16 98.5(3)
C5 N C8 C16 -78.0(3)
O1 C7 C8 N 25.8(3)
O1 C7 C8 C16 -94.9(3)
C9 C4 C10 C11 -168.1(4)
C5 C4 C10 C11 -42.0(5)
C3 C4 C10 C11 72.9(4)
C9 C4 C10 C15 13.9(5)
C5 C4 C10 C15 140.0(3)
C3 C4 C10 C15 -105.1(4)
C15 C10 C11 C12 0.1(6)
C4 C10 C11 C12 -178.0(4)
C10 C11 C12 C13 -0.3(8)
C11 C12 C13 C14 1.8(8)
C12 C13 C14 C15 -3.0(7)
C13 C14 C15 C10 2.8(6)
C11 C10 C15 C14 -1.3(6)
C4 C10 C15 C14 176.8(3)
N C8 C16 C17 -61.7(4)
C7 C8 C16 C17 51.5(4)
N C8 C16 C23 171.1(2)
C7 C8 C16 C23 -75.7(3)
C23 C16 C17 C18 33.7(4)
C8 C16 C17 C18 -93.3(4)
C23 C16 C17 C22 -149.1(3)
C8 C16 C17 C22 83.9(4)
C22 C17 C18 C19 -1.5(5)
C16 C17 C18 C19 175.7(3)
C17 C18 C19 C20 0.8(5)
C18 C19 C20 C21 0.0(5)
C19 C20 C21 C22 0.2(6)
C20 C21 C22 C17 -1.0(5)
C18 C17 C22 C21 1.7(5)
C16 C17 C22 C21 -175.6(3)
C17 C16 C23 C28 57.2(4)
C8 C16 C23 C28 -176.2(3)
C17 C16 C23 C24 -123.5(3)
C8 C16 C23 C24 3.1(4)
C28 C23 C24 C25 0.9(5)
C16 C23 C24 C25 -178.3(3)
C23 C24 C25 C26 -1.4(6)
C24 C25 C26 C27 1.8(6)
C25 C26 C27 C28 -1.7(6)
C26 C27 C28 C23 1.3(5)
C24 C23 C28 C27 -0.9(5)
C16 C23 C28 C27 178.5(3)
